data_2015975
loop_
_publ_author_name
'Langer, Vratislav'
'Scholtzov\'a, Eva'
'Ko\'o\<s, Miroslav'

_publ_section_title
;
 3-(4-Bromophenyl)-5-(4-dimethylaminophenyl)-1-phenyl-2-pyrazoline:
 X-ray and density functional theory (DFT) studies
;
_journal_coeditor_code DN3043
_journal_issue 6
_journal_name_full 'Acta Crystallographica Section C'
_journal_page_first o340
_journal_page_last o342
_journal_paper_doi 10.1107/S0108270107020689
_journal_volume 63
_journal_year 2007
_chemical_formula_iupac 'C23 H22 Br N3'
_chemical_formula_moiety 'C23 H22 Br N3'
_chemical_formula_sum 'C23 H22 Br N3'
_chemical_formula_weight 420.35
_chemical_name_systematic
;
3-(4-Bromophenyl)-5-(4-dimethylaminophenyl)-1-phenyl-2-pyrazoline
;
_space_group_IT_number 43
_symmetry_cell_setting orthorhombic
_symmetry_space_group_name_Hall 'F 2 -2d'
_symmetry_space_group_name_H-M 'F d d 2'
_atom_sites_solution_hydrogens geom
_atom_sites_solution_primary direct
_atom_sites_solution_secondary difmap
_audit_creation_method SHELXL97
_cell_angle_alpha 90.00
_cell_angle_beta 90.00
_cell_angle_gamma 90.00
_cell_formula_units_Z 16
_cell_length_a 32.3762(4)
_cell_length_b 43.4056(2)
_cell_length_c 5.56180(10)
_cell_measurement_reflns_used 8192
_cell_measurement_temperature 183(2)
_cell_measurement_theta_max 33.12
_cell_measurement_theta_min 2.26
_cell_volume 7816.04(17)
_computing_cell_refinement 'SAINT (Bruker, 2003)'
_computing_data_collection 'SMART (Bruker, 2003)'
_computing_data_reduction 'SAINT and SADABS (Sheldrick, 2003)'
_computing_molecular_graphics 'DIAMOND (Brandenburg, 2006)'
_computing_publication_material SHELXTL
_computing_structure_refinement SHELXTL
_computing_structure_solution 'SHELXTL (Bruker, 2003)'
_diffrn_ambient_temperature 183(2)
_diffrn_detector_area_resol_mean 120
_diffrn_measured_fraction_theta_full 0.996
_diffrn_measured_fraction_theta_max 0.959
_diffrn_measurement_device_type 'Siemens SMART CCD area-detector'
_diffrn_measurement_method \w
_diffrn_radiation_monochromator graphite
_diffrn_radiation_source 'fine-focus sealed tube'
_diffrn_radiation_type MoK\a
_diffrn_radiation_wavelength 0.71073
_diffrn_reflns_av_R_equivalents 0.0339
_diffrn_reflns_av_sigmaI/netI 0.0269
_diffrn_reflns_limit_h_max 48
_diffrn_reflns_limit_h_min -48
_diffrn_reflns_limit_k_max 65
_diffrn_reflns_limit_k_min -64
_diffrn_reflns_limit_l_max 8
_diffrn_reflns_limit_l_min -8
_diffrn_reflns_number 34545
_diffrn_reflns_theta_full 32.00
_diffrn_reflns_theta_max 33.12
_diffrn_reflns_theta_min 2.26
_diffrn_standards_decay_% 0
_diffrn_standards_number 0
_exptl_absorpt_coefficient_mu 2.116
_exptl_absorpt_correction_T_max 0.8490
_exptl_absorpt_correction_T_min 0.2886
_exptl_absorpt_correction_type multi-scan
_exptl_absorpt_process_details '(SADABS; Sheldrick, 2003)'
_exptl_crystal_colour yellow
_exptl_crystal_density_diffrn 1.429
_exptl_crystal_density_method 'not measured'
_exptl_crystal_description plate
_exptl_crystal_F_000 3456
_exptl_crystal_size_max 0.78
_exptl_crystal_size_mid 0.21
_exptl_crystal_size_min 0.08
_refine_diff_density_max 0.405
_refine_diff_density_min -0.558
_refine_ls_abs_structure_details 'Flack (1983), with 3062 Friedel pairs'
_refine_ls_abs_structure_Flack -0.003(7)
_refine_ls_extinction_method none
_refine_ls_goodness_of_fit_ref 1.003
_refine_ls_hydrogen_treatment constr
_refine_ls_matrix_type full
_refine_ls_number_parameters 268
_refine_ls_number_reflns 6946
_refine_ls_number_restraints 1
_refine_ls_restrained_S_all 1.002
_refine_ls_R_factor_all 0.0561
_refine_ls_R_factor_gt 0.0443
_refine_ls_shift/su_max 0.001
_refine_ls_shift/su_mean 0.000
_refine_ls_structure_factor_coef Fsqd
_refine_ls_weighting_details 'calc w = 1/[\s^2^(Fo^2^)+(0.0626P)^2^+16.533P] where P=(Fo^2^+2Fc^2^)/3'
_refine_ls_weighting_scheme calc
_refine_ls_wR_factor_gt 0.1050
_refine_ls_wR_factor_ref 0.1130
_reflns_number_gt 5926
_reflns_number_total 6946
_reflns_threshold_expression I>2\s(I)
_cod_data_source_file dn3043.cif
_cod_data_source_block I
_cod_database_code 2015975
_cod_database_fobs_code 2015975

loop_
_symmetry_equiv_pos_as_xyz
'x, y, z'
'-x, -y, z'
'x+1/4, -y+1/4, z+1/4'
'-x+1/4, y+1/4, z+1/4'
'x, y+1/2, z+1/2'
'-x, -y+1/2, z+1/2'
'x+1/4, -y+3/4, z+3/4'
'-x+1/4, y+3/4, z+3/4'
'x+1/2, y, z+1/2'
'-x+1/2, -y, z+1/2'
'x+3/4, -y+1/4, z+3/4'
'-x+3/4, y+1/4, z+3/4'
'x+1/2, y+1/2, z'
'-x+1/2, -y+1/2, z'
'x+3/4, -y+3/4, z+1/4'
'-x+3/4, y+3/4, z+1/4'

loop_
_atom_site_type_symbol
_atom_site_label
_atom_site_fract_x
_atom_site_fract_y
_atom_site_fract_z
_atom_site_U_iso_or_equiv
_atom_site_adp_type
_atom_site_calc_flag
_atom_site_refinement_flags
_atom_site_occupancy
Br Br1 0.255810(9) 0.073372(5) 0.62951(7) 0.04393(9) Uani d . 1
N N1 0.39126(7) -0.07600(4) 1.0749(4) 0.0307(5) Uani d . 1
N N2 0.37467(6) -0.04680(4) 1.0627(4) 0.0254(3) Uani d . 1
N N3 0.31998(8) -0.21392(6) 1.1861(5) 0.0466(6) Uani d . 1
C C3 0.34988(6) -0.04541(4) 0.8798(4) 0.0241(3) Uani d . 1
C C4 0.34736(7) -0.07504(5) 0.7382(4) 0.0277(4) Uani d . 1
H H4A 0.3551 -0.0718 0.5679 0.036(9) Uiso calc R 1
H H4B 0.3193 -0.0840 0.7455 0.030(8) Uiso calc R 1
C C5 0.37926(6) -0.09584(5) 0.8690(5) 0.0259(4) Uani d . 1
H H5 0.4037 -0.0992 0.7625 0.040(9) Uiso calc R 1
C C6 0.28953(13) -0.21477(9) 1.3753(7) 0.0641(10) Uani d . 1
H H6A 0.2999 -0.2034 1.5152 0.10(2) Uiso calc R 1
H H6B 0.2842 -0.2362 1.4207 0.074(14) Uiso calc R 1
H H6C 0.2639 -0.2053 1.3184 0.12(2) Uiso calc R 1
C C7 0.31722(10) -0.23924(6) 1.0176(8) 0.0505(8) Uani d . 1
H H7A 0.2936 -0.2360 0.9101 0.055(11) Uiso calc R 1
H H7B 0.3135 -0.2586 1.1059 0.088(15) Uiso calc R 1
H H7C 0.3427 -0.2403 0.9227 0.050(10) Uiso calc R 1
C C11 0.42510(7) -0.08137(5) 1.2238(4) 0.0266(4) Uani d . 1
C C12 0.44641(7) -0.10933(6) 1.2108(5) 0.0328(5) Uani d . 1
H H12 0.4388 -0.1243 1.0944 0.034(8) Uiso calc R 1
C C13 0.47883(8) -0.11524(6) 1.3686(6) 0.0391(5) Uani d . 1
H H13 0.4932 -0.1343 1.3579 0.050(10) Uiso calc R 1
C C14 0.49063(9) -0.09397(7) 1.5408(6) 0.0441(7) Uani d . 1
H H14 0.5126 -0.0983 1.6488 0.043(9) Uiso calc R 1
C C15 0.46954(9) -0.06604(7) 1.5519(6) 0.0418(6) Uani d . 1
H H15 0.4774 -0.0512 1.6686 0.051(10) Uiso calc R 1
C C16 0.43723(7) -0.05945(5) 1.3963(5) 0.0320(5) Uani d . 1
H H16 0.4233 -0.0402 1.4062 0.032(7) Uiso calc R 1
C C31 0.32751(6) -0.01695(5) 0.8225(4) 0.0241(4) Uani d . 1
C C32 0.32899(7) 0.00873(5) 0.9758(4) 0.0278(4) Uani d . 1
H H32 0.3446 0.0076 1.1203 0.035(8) Uiso calc R 1
C C33 0.30808(7) 0.03563(5) 0.9196(4) 0.0301(5) Uani d . 1
H H33 0.3092 0.0530 1.0237 0.044(9) Uiso calc R 1
C C34 0.28540(7) 0.03670(5) 0.7074(4) 0.0274(4) Uani d . 1
C C35 0.28335(7) 0.01208(5) 0.5512(4) 0.0287(4) Uani d . 1
H H35 0.2678 0.0135 0.4068 0.046(9) Uiso calc R 1
C C36 0.30456(7) -0.01492(5) 0.6092(4) 0.0273(4) Uani d . 1
H H36 0.3034 -0.0321 0.5033 0.038(9) Uiso calc R 1
C C51 0.36262(6) -0.12667(5) 0.9509(4) 0.0247(4) Uani d . 1
C C52 0.37140(7) -0.15325(5) 0.8205(4) 0.0294(4) Uani d . 1
H H52 0.3877 -0.1518 0.6788 0.049(10) Uiso calc R 1
C C53 0.35678(8) -0.18188(5) 0.8943(6) 0.0352(5) Uani d . 1
H H53 0.3631 -0.1996 0.8011 0.044(9) Uiso calc R 1
C C54 0.33300(7) -0.18512(5) 1.1028(5) 0.0314(5) Uani d . 1
C C55 0.32390(8) -0.15801(6) 1.2318(5) 0.0341(5) Uani d . 1
H H55 0.3075 -0.1592 1.3729 0.050(10) Uiso calc R 1
C C56 0.33857(7) -0.12955(5) 1.1560(5) 0.0307(4) Uani d . 1
H H56 0.3320 -0.1117 1.2466 0.042(9) Uiso calc R 1

loop_
_atom_site_aniso_label
_atom_site_aniso_U_11
_atom_site_aniso_U_22
_atom_site_aniso_U_33
_atom_site_aniso_U_12
_atom_site_aniso_U_13
_atom_site_aniso_U_23
Br1 0.05022(15) 0.02539(10) 0.05618(17) 0.00705(10) -0.01657(14) 0.00363(12)
N1 0.0330(9) 0.0216(8) 0.0376(12) 0.0034(7) -0.0149(8) -0.0049(7)
N2 0.0277(8) 0.0213(7) 0.0273(9) 0.0011(6) -0.0041(7) 0.0007(6)
N3 0.0434(12) 0.0365(11) 0.0601(17) -0.0112(9) -0.0144(11) 0.0136(11)
C3 0.0240(8) 0.0240(8) 0.0243(9) 0.0005(6) -0.0011(8) -0.0005(8)
C4 0.0296(10) 0.0262(10) 0.0274(10) 0.0034(8) -0.0073(8) -0.0032(8)
C5 0.0253(9) 0.0250(8) 0.0274(9) 0.0012(7) -0.0064(8) -0.0026(8)
C6 0.078(2) 0.068(2) 0.0466(17) -0.0377(19) -0.0115(19) 0.0176(18)
C7 0.0435(15) 0.0258(11) 0.082(2) -0.0029(10) -0.0160(15) 0.0085(13)
C11 0.0252(9) 0.0266(9) 0.0281(10) -0.0027(7) -0.0055(8) 0.0027(8)
C12 0.0298(10) 0.0297(10) 0.0389(12) 0.0024(8) -0.0111(9) -0.0011(9)
C13 0.0327(11) 0.0362(11) 0.0486(14) 0.0038(9) -0.0154(12) 0.0026(12)
C14 0.0380(13) 0.0452(15) 0.0491(16) -0.0018(11) -0.0217(12) 0.0052(12)
C15 0.0427(14) 0.0414(13) 0.0415(14) -0.0080(11) -0.0175(11) -0.0018(11)
C16 0.0336(10) 0.0272(9) 0.0354(12) -0.0041(8) -0.0087(10) -0.0009(9)
C31 0.0225(8) 0.0262(9) 0.0236(10) 0.0016(7) -0.0003(7) 0.0009(7)
C32 0.0274(9) 0.0295(10) 0.0265(10) 0.0006(8) -0.0045(8) -0.0005(9)
C33 0.0324(10) 0.0250(9) 0.0327(13) -0.0004(8) -0.0034(9) -0.0021(8)
C34 0.0260(9) 0.0238(9) 0.0324(11) 0.0006(7) -0.0009(8) 0.0052(8)
C35 0.0311(10) 0.0298(10) 0.0253(10) 0.0012(8) -0.0037(8) 0.0028(8)
C36 0.0299(9) 0.0268(9) 0.0250(10) 0.0026(7) -0.0028(9) -0.0005(8)
C51 0.0233(9) 0.0249(9) 0.0258(10) 0.0027(7) -0.0066(7) -0.0036(7)
C52 0.0292(10) 0.0288(10) 0.0301(11) 0.0028(8) -0.0009(8) -0.0054(8)
C53 0.0330(10) 0.0254(10) 0.0474(14) 0.0038(8) -0.0037(12) -0.0075(11)
C54 0.0272(10) 0.0293(9) 0.0377(13) -0.0014(8) -0.0104(9) 0.0036(9)
C55 0.0311(11) 0.0414(13) 0.0299(11) -0.0047(9) -0.0045(9) 0.0007(10)
C56 0.0314(10) 0.0312(10) 0.0293(11) -0.0004(8) -0.0026(9) -0.0077(9)

loop_
_atom_type_symbol
_atom_type_description
_atom_type_scat_dispersion_real
_atom_type_scat_dispersion_imag
_atom_type_scat_source
C C 0.0033 0.0016 'International Tables Vol C Tables 4.2.6.8 and 6.1.1.4'
H H 0.0000 0.0000 'International Tables Vol C Tables 4.2.6.8 and 6.1.1.4'
N N 0.0061 0.0033 'International Tables Vol C Tables 4.2.6.8 and 6.1.1.4'
Br Br -0.2901 2.4595 'International Tables Vol C Tables 4.2.6.8 and 6.1.1.4'

loop_
_geom_angle_atom_site_label_1
_geom_angle_atom_site_label_2
_geom_angle_atom_site_label_3
_geom_angle
N2 N1 C11 119.32(18)
N2 N1 C5 113.16(17)
C11 N1 C5 124.57(19)
C3 N2 N1 108.82(18)
C54 N3 C6 118.1(3)
C54 N3 C7 118.9(3)
C6 N3 C7 114.3(3)
N2 C3 C31 121.02(19)
N2 C3 C4 113.74(18)
C31 C3 C4 125.2(2)
C3 C4 C5 102.41(18)
C3 C4 H4A 111.3
C5 C4 H4A 111.3
C3 C4 H4B 111.3
C5 C4 H4B 111.3
H4A C4 H4B 109.2
N1 C5 C51 112.0(2)
N1 C5 C4 101.44(16)
C51 C5 C4 114.75(17)
N1 C5 H5 109.5
C51 C5 H5 109.5
C4 C5 H5 109.5
N3 C6 H6A 109.5
N3 C6 H6B 109.5
H6A C6 H6B 109.5
N3 C6 H6C 109.5
H6A C6 H6C 109.5
H6B C6 H6C 109.5
N3 C7 H7A 109.5
N3 C7 H7B 109.5
H7A C7 H7B 109.5
N3 C7 H7C 109.5
H7A C7 H7C 109.5
H7B C7 H7C 109.5
N1 C11 C12 120.2(2)
N1 C11 C16 120.8(2)
C12 C11 C16 119.0(2)
C13 C12 C11 120.0(2)
C13 C12 H12 120.0
C11 C12 H12 120.0
C12 C13 C14 121.4(2)
C12 C13 H13 119.3
C14 C13 H13 119.3
C15 C14 C13 118.4(2)
C15 C14 H14 120.8
C13 C14 H14 120.8
C16 C15 C14 121.4(3)
C16 C15 H15 119.3
C14 C15 H15 119.3
C15 C16 C11 119.8(2)
C15 C16 H16 120.1
C11 C16 H16 120.1
C36 C31 C32 118.8(2)
C36 C31 C3 119.9(2)
C32 C31 C3 121.3(2)
C33 C32 C31 121.0(2)
C33 C32 H32 119.5
C31 C32 H32 119.5
C32 C33 C34 118.5(2)
C32 C33 H33 120.7
C34 C33 H33 120.7
C35 C34 C33 122.3(2)
C35 C34 Br1 118.65(18)
C33 C34 Br1 119.06(18)
C34 C35 C36 118.8(2)
C34 C35 H35 120.6
C36 C35 H35 120.6
C35 C36 C31 120.6(2)
C35 C36 H36 119.7
C31 C36 H36 119.7
C52 C51 C56 117.9(2)
C52 C51 C5 120.2(2)
C56 C51 C5 121.8(2)
C53 C52 C51 121.1(2)
C53 C52 H52 119.4
C51 C52 H52 119.4
C52 C53 C54 121.4(2)
C52 C53 H53 119.3
C54 C53 H53 119.3
N3 C54 C53 122.0(2)
N3 C54 C55 121.0(3)
C53 C54 C55 116.9(2)
C56 C55 C54 121.1(3)
C56 C55 H55 119.4
C54 C55 H55 119.4
C51 C56 C55 121.5(2)
C51 C56 H56 119.3
C55 C56 H56 119.3

loop_
_geom_bond_atom_site_label_1
_geom_bond_atom_site_label_2
_geom_bond_distance
_geom_bond_publ_flag
Br1 C34 1.908(2) y
N1 N2 1.378(3) y
N1 C11 1.393(3) y
N1 C5 1.485(3) y
N2 C3 1.297(3) y
N3 C54 1.399(3) y
N3 C6 1.442(5) ?
N3 C7 1.447(4) ?
C3 C31 1.467(3) ?
C3 C4 1.511(3) ?
C4 C5 1.553(3) ?
C4 H4A 0.9900 ?
C4 H4B 0.9900 ?
C5 C51 1.513(3) ?
C5 H5 1.0000 ?
C6 H6A 0.9800 ?
C6 H6B 0.9800 ?
C6 H6C 0.9800 ?
C7 H7A 0.9800 ?
C7 H7B 0.9800 ?
C7 H7C 0.9800 ?
C11 C12 1.398(3) ?
C11 C16 1.407(3) ?
C12 C13 1.392(3) ?
C12 H12 0.9500 ?
C13 C14 1.384(4) ?
C13 H13 0.9500 ?
C14 C15 1.393(4) ?
C14 H14 0.9500 ?
C15 C16 1.388(4) ?
C15 H15 0.9500 ?
C16 H16 0.9500 ?
C31 C36 1.402(3) ?
C31 C32 1.404(3) ?
C32 C33 1.386(3) ?
C32 H32 0.9500 ?
C33 C34 1.391(3) ?
C33 H33 0.9500 ?
C34 C35 1.379(3) ?
C35 C36 1.396(3) ?
C35 H35 0.9500 ?
C36 H36 0.9500 ?
C51 C52 1.392(3) ?
C51 C56 1.387(3) ?
C52 C53 1.391(3) ?
C52 H52 0.9500 ?
C53 C54 1.399(4) ?
C53 H53 0.9500 ?
C54 C55 1.409(4) ?
C55 C56 1.389(4) ?
C55 H55 0.9500 ?
C56 H56 0.9500 ?

loop_
_geom_torsion_atom_site_label_1
_geom_torsion_atom_site_label_2
_geom_torsion_atom_site_label_3
_geom_torsion_atom_site_label_4
_geom_torsion
_geom_torsion_publ_flag
C11 N1 N2 C3 166.5(2) ?
C5 N1 N2 C3 5.1(3) ?
N1 N2 C3 C31 179.8(2) ?
N1 N2 C3 C4 -0.9(3) ?
N2 C3 C4 C5 -3.2(3) ?
C31 C3 C4 C5 176.1(2) ?
N2 N1 C5 C51 -129.50(19) y
C11 N1 C5 C51 70.2(3) ?
N2 N1 C5 C4 -6.7(3) ?
C11 N1 C5 C4 -167.0(2) ?
C3 C4 C5 N1 5.4(2) ?
C3 C4 C5 C51 126.3(2) ?
N2 N1 C11 C12 -169.9(2) ?
C5 N1 C11 C12 -10.7(4) ?
N2 N1 C11 C16 13.0(4) y
C5 N1 C11 C16 172.2(2) ?
N1 C11 C12 C13 -176.6(3) ?
C16 C11 C12 C13 0.6(4) ?
C11 C12 C13 C14 0.2(5) ?
C12 C13 C14 C15 -0.7(5) ?
C13 C14 C15 C16 0.4(5) ?
C14 C15 C16 C11 0.4(5) ?
N1 C11 C16 C15 176.3(3) ?
C12 C11 C16 C15 -0.8(4) ?
N2 C3 C31 C36 172.8(2) ?
C4 C3 C31 C36 -6.4(3) ?
N2 C3 C31 C32 -6.2(3) y
C4 C3 C31 C32 174.5(2) ?
C36 C31 C32 C33 0.3(3) ?
C3 C31 C32 C33 179.4(2) ?
C31 C32 C33 C34 0.1(4) ?
C32 C33 C34 C35 -0.5(4) ?
C32 C33 C34 Br1 179.14(18) ?
C33 C34 C35 C36 0.4(4) ?
Br1 C34 C35 C36 -179.21(17) ?
C34 C35 C36 C31 0.0(3) ?
C32 C31 C36 C35 -0.4(3) ?
C3 C31 C36 C35 -179.5(2) ?
N1 C5 C51 C52 -143.1(2) ?
C4 C5 C51 C52 102.0(2) ?
N1 C5 C51 C56 36.6(3) y
C4 C5 C51 C56 -78.3(3) ?
C56 C51 C52 C53 -0.5(3) ?
C5 C51 C52 C53 179.3(2) ?
C51 C52 C53 C54 -0.5(4) ?
C6 N3 C54 C53 -168.8(3) ?
C7 N3 C54 C53 -23.1(4) ?
C6 N3 C54 C55 13.6(4) ?
C7 N3 C54 C55 159.3(3) ?
C52 C53 C54 N3 -176.5(2) ?
C52 C53 C54 C55 1.2(4) ?
N3 C54 C55 C56 176.7(2) ?
C53 C54 C55 C56 -1.0(4) ?
C52 C51 C56 C55 0.7(3) ?
C5 C51 C56 C55 -179.1(2) ?
C54 C55 C56 C51 0.1(4) ?

loop_
_cod_related_entry_id
_cod_related_entry_database
_cod_related_entry_code
1 ChemSpider 2134197
